data_2011277
loop_
_publ_author_name
'Rodrigues, V. H.'
'Paix\~ao, J. A.'
'Costa, M.M.R.R.'
'Matos Beja, A.'

_publ_section_title
;
 Sarcosinium trifluoroacetate
;
_journal_issue 8
_journal_name_full 'Acta Crystallographica Section C'
_journal_page_first 1053
_journal_page_last 1055
_journal_paper_doi 10.1107/S010827010000809X
_journal_volume 56
_journal_year 2000
_chemical_formula_moiety 'C3 H8 N O2 1+, C2 F3 O2 1-'
_chemical_formula_sum 'C5 H8 F3 N O4'
_chemical_formula_weight 203.118
_chemical_name_common 'sarcosinium trifluoroacetate'
_chemical_name_systematic
;
  N-methylglycinium trifluoroacetate
;
_space_group_IT_number 15
_symmetry_cell_setting monoclinic
_symmetry_space_group_name_Hall '-C 2yc'
_symmetry_space_group_name_H-M 'C 1 2/c 1'
_audit_creation_method SHELXL-97
_cell_angle_alpha 90.00
_cell_angle_beta 99.138(8)
_cell_angle_gamma 90.00
_cell_formula_units_Z 8
_cell_length_a 14.5912(19)
_cell_length_b 7.0951(11)
_cell_length_c 15.8414(13)
_cell_measurement_reflns_used 25
_cell_measurement_temperature 293(2)
_cell_measurement_theta_max 18.00
_cell_measurement_theta_min 7.08
_cell_volume 1619.2(4)
_computing_cell_refinement 'CAD-4 Software'
_computing_data_collection 'CAD-4 Software (Enraf-Nonius, 1989)'
_computing_data_reduction 'HELENA (Spek, 1997)'
_computing_molecular_graphics 'ORTEPII (Johnson, 1976)'
_computing_publication_material SHELXL97
_computing_structure_refinement 'SHELXL97 (Sheldrick, 1997)'
_computing_structure_solution 'SHELXS97 (Sheldrick, 1990)'
_diffrn_ambient_temperature 293(2)
_diffrn_measured_fraction_theta_full .994
_diffrn_measured_fraction_theta_max .994
_diffrn_measurement_device_type 'Enraf-Nonius CAD-4 diffractometer'
_diffrn_measurement_method 'profile data from \w-2\q scans'
_diffrn_radiation_monochromator graphite
_diffrn_radiation_source 'fine-focus sealed tube'
_diffrn_radiation_type MoK\a
_diffrn_radiation_wavelength .71073
_diffrn_reflns_av_R_equivalents .0111
_diffrn_reflns_av_sigmaI/netI .0088
_diffrn_reflns_limit_h_max 20
_diffrn_reflns_limit_h_min 0
_diffrn_reflns_limit_k_max 9
_diffrn_reflns_limit_k_min 0
_diffrn_reflns_limit_l_max 22
_diffrn_reflns_limit_l_min -22
_diffrn_reflns_number 2462
_diffrn_reflns_theta_full 30.01
_diffrn_reflns_theta_max 30.01
_diffrn_reflns_theta_min 3.20
_diffrn_standards_decay_% 10
_diffrn_standards_interval_time 180
_diffrn_standards_number 3
_exptl_absorpt_coefficient_mu .181
_exptl_absorpt_correction_type none
_exptl_crystal_colour 'clear, colourless'
_exptl_crystal_density_diffrn 1.666
_exptl_crystal_density_method 'not measured'
_exptl_crystal_description block
_exptl_crystal_F_000 832
_exptl_crystal_size_max .45
_exptl_crystal_size_mid .40
_exptl_crystal_size_min .15
_refine_diff_density_max .627
_refine_diff_density_min -.383
_refine_ls_extinction_method none
_refine_ls_goodness_of_fit_ref 1.038
_refine_ls_hydrogen_treatment difmap
_refine_ls_matrix_type full
_refine_ls_number_parameters 150
_refine_ls_number_reflns 2350
_refine_ls_number_restraints 0
_refine_ls_restrained_S_all 1.038
_refine_ls_R_factor_all .0710
_refine_ls_R_factor_gt .0557
_refine_ls_shift/su_max <0.001
_refine_ls_shift/su_mean .000
_refine_ls_structure_factor_coef Fsqd
_refine_ls_weighting_details 'calc w = 1/[\s^2^(Fo^2^)+(0.1088P)^2^+1.4397P] where P=(Fo^2^+2Fc^2^)/3'
_refine_ls_weighting_scheme calc
_refine_ls_wR_factor_ref .1792
_reflns_number_gt 1883
_reflns_number_total 2350
_reflns_threshold_expression I>2\s(I)
_cod_data_source_file sk1378.cif
_cod_data_source_block I
_cod_original_sg_symbol_H-M 'C 2/c'
_cod_database_code 2011277
_cod_database_fobs_code 2011277

loop_
_symmetry_equiv_pos_as_xyz
'x, y, z'
'-x, y, -z+1/2'
'x+1/2, y+1/2, z'
'-x+1/2, y+1/2, -z+1/2'
'-x, -y, -z'
'x, -y, z-1/2'
'-x+1/2, -y+1/2, -z'
'x+1/2, -y+1/2, z-1/2'

loop_
_atom_site_label
_atom_site_fract_x
_atom_site_fract_y
_atom_site_fract_z
_atom_site_U_iso_or_equiv
_atom_site_adp_type
_atom_site_calc_flag
_atom_site_refinement_flags
_atom_site_occupancy
_atom_site_disorder_assembly
_atom_site_disorder_group
_atom_site_type_symbol
C1 .25143(10) .0700(2) .36853(10) .0296(3) Uani d . 1 . . C
O1 .30053(11) .1504(2) .43438(9) .0456(4) Uani d . 1 . . O
O2 .23728(10) .1290(2) .29639(9) .0427(3) Uani d . 1 . . O
C2 .21252(11) -.1155(2) .39371(10) .0293(3) Uani d . 1 . . C
N .15374(11) -.2048(2) .32066(10) .0327(3) Uani d . 1 . . N
C3 .12451(15) -.3983(3) .33993(16) .0427(4) Uani d . 1 . . C
H1 .319(3) .257(5) .418(2) .078(10) Uiso d . 1 . . H
H2 .1784(17) -.098(3) .4359(15) .039(6) Uiso d . 1 . . H
H3 .2669(18) -.199(4) .4143(16) .042(6) Uiso d . 1 . . H
H4 .180(2) -.208(4) .276(2) .057(8) Uiso d . 1 . . H
H5 .105(2) -.140(4) .3074(18) .054(7) Uiso d . 1 . . H
H6 .092(2) -.440(5) .293(2) .071(9) Uiso d . 1 . . H
H7 .181(3) -.466(6) .355(2) .087(11) Uiso d . 1 . . H
H8 .091(2) -.374(5) .386(2) .070(9) Uiso d . 1 . . H
C4 -.07118(11) .0083(2) .38100(10) .0305(3) Uani d . 1 . . C
O3 -.14113(10) -.0119(2) .41607(11) .0457(4) Uani d . 1 . . O
O4 -.03378(10) -.1039(2) .33831(10) .0448(4) Uani d . 1 . . O
C5 -.02818(12) .2064(2) .39269(13) .0384(4) Uani d . 1 . . C
F1 .06028(10) .2099(2) .38432(17) .0864(7) Uani d . 1 . . F
F2 -.07389(12) .3281(2) .33934(13) .0768(5) Uani d . 1 . . F
F3 -.03152(16) .2770(3) .47001(12) .0853(6) Uani d . 1 . . F

loop_
_atom_site_aniso_label
_atom_site_aniso_U_11
_atom_site_aniso_U_22
_atom_site_aniso_U_33
_atom_site_aniso_U_12
_atom_site_aniso_U_13
_atom_site_aniso_U_23
C1 .0271(6) .0275(7) .0365(7) -.0010(5) .0116(5) -.0013(5)
O1 .0550(8) .0379(7) .0435(7) -.0171(6) .0061(6) -.0042(6)
O2 .0469(7) .0416(7) .0403(7) -.0089(6) .0091(5) .0081(5)
C2 .0301(7) .0277(7) .0306(7) -.0023(5) .0065(5) .0010(5)
N .0328(7) .0289(6) .0365(7) -.0037(5) .0058(5) -.0016(5)
C3 .0417(9) .0279(8) .0602(12) -.0076(7) .0131(9) -.0052(8)
C4 .0287(7) .0274(7) .0356(7) -.0011(5) .0059(6) -.0008(5)
O3 .0413(7) .0339(6) .0681(9) -.0085(5) .0274(6) -.0072(6)
O4 .0413(7) .0446(7) .0508(8) .0036(6) .0143(6) -.0127(6)
C5 .0310(8) .0301(8) .0547(10) -.0023(6) .0083(7) .0024(7)
F1 .0375(7) .0527(9) .175(2) -.0101(6) .0360(9) .0030(10)
F2 .0764(11) .0464(8) .1021(13) .0012(7) -.0026(9) .0310(8)
F3 .1138(15) .0669(10) .0770(11) -.0331(10) .0204(10) -.0331(9)

loop_
_atom_type_symbol
_atom_type_description
_atom_type_scat_dispersion_real
_atom_type_scat_dispersion_imag
_atom_type_scat_source
C C .0033 .0016 'International Tables Vol C Tables 4.2.6.8 and 6.1.1.4'
N N .0061 .0033 'International Tables Vol C Tables 4.2.6.8 and 6.1.1.4'
O O .0106 .0060 'International Tables Vol C Tables 4.2.6.8 and 6.1.1.4'
F F .0171 .0103 'International Tables Vol C Tables 4.2.6.8 and 6.1.1.4'
H H .0000 .0000 'International Tables Vol C Tables 4.2.6.8 and 6.1.1.4'

loop_
_geom_angle_atom_site_label_1
_geom_angle_atom_site_label_2
_geom_angle_atom_site_label_3
_geom_angle
_geom_angle_publ_flag
O2 C1 O1 126.80(16) yes
O2 C1 C2 122.55(15) ?
O1 C1 C2 110.65(14) ?
C1 O1 H1 108(2) ?
N C2 C1 111.35(13) ?
N C2 H2 108.7(15) ?
C1 C2 H2 110.4(16) ?
N C2 H3 109.4(15) ?
C1 C2 H3 106.9(15) ?
H2 C2 H3 110(2) ?
C2 N C3 112.81(15) ?
C2 N H4 113(2) ?
C3 N H4 109(2) ?
C2 N H5 109(2) ?
C3 N H5 108(2) ?
H4 N H5 106(3) ?
N C3 H6 106(2) ?
N C3 H7 105(3) ?
H6 C3 H7 112(3) ?
N C3 H8 101(2) ?
H6 C3 H8 116(3) ?
H7 C3 H8 115(3) ?
O4 C4 O3 129.71(16) yes
O4 C4 C5 116.77(15) ?
O3 C4 C5 113.51(15) ?
F2 C5 F1 109.15(18) ?
F2 C5 F3 104.80(19) ?
F1 C5 F3 105.36(19) ?
F2 C5 C4 111.55(15) ?
F1 C5 C4 113.09(16) ?
F3 C5 C4 112.39(16) ?

loop_
_geom_bond_atom_site_label_1
_geom_bond_atom_site_label_2
_geom_bond_site_symmetry_2
_geom_bond_distance
_geom_bond_publ_flag
C1 O2 . 1.204(2) yes
C1 O1 . 1.300(2) yes
C1 C2 . 1.512(2) yes
O1 H1 . .86(4) ?
C2 N . 1.470(2) yes
C2 H2 . .90(3) ?
C2 H3 . 1.00(3) ?
N C3 . 1.484(2) yes
N H4 . .86(3) ?
N H5 . .84(3) ?
C3 H6 . .87(4) ?
C3 H7 . .95(4) ?
C3 H8 . .96(4) ?
C4 O4 . 1.227(2) yes
C4 O3 . 1.245(2) yes
C4 C5 . 1.538(2) yes
C5 F2 . 1.314(2) yes
C5 F1 . 1.319(2) yes
C5 F3 . 1.331(3) yes

loop_
_geom_hbond_atom_site_label_D
_geom_hbond_atom_site_label_H
_geom_hbond_atom_site_label_A
_geom_hbond_site_symmetry_A
_geom_hbond_distance_DH
_geom_hbond_distance_HA
_geom_hbond_distance_DA
_geom_hbond_angle_DHA
O1 H1 O3 3 .84(4) 1.76(4) 2.575(2) 163(4)
N H4 O2 4_545 .85(3) 2.14(3) 2.880(2) 146(3)
N H5 O4 2 .84(3) 2.40(3) 2.918(2) 121(3)
N H5 O4 . .84(3) 2.18(3) 2.885(2) 141(3)

loop_
_geom_torsion_atom_site_label_1
_geom_torsion_atom_site_label_2
_geom_torsion_atom_site_label_3
_geom_torsion_atom_site_label_4
_geom_torsion
_geom_torsion_publ_flag
O2 C1 C2 N -2.5(2) yes
O1 C1 C2 N 177.75(14) yes
C1 C2 N C3 172.39(14) yes
O4 C4 C5 F2 99.1(2) ?
O3 C4 C5 F2 -79.7(2) ?
O4 C4 C5 F1 -24.4(3) ?
O3 C4 C5 F1 156.8(2) ?
O4 C4 C5 F3 -143.6(2) ?
O3 C4 C5 F3 37.7(2) ?

loop_
_cod_related_entry_id
_cod_related_entry_database
_cod_related_entry_code
1 ChemSpider 21135601
